data_4344213
loop_
_publ_author_name
'Churchill, M.R.'
'Hollander, F.J.'

_publ_section_title
;
 Structural studies on polynuclear osmium carbonyl hydrides. 7. Crystal
 structure and molecular geometry of (mue-H)2 Os3 Re2 (C O)20
;
_journal_name_full 'Inorganic Chemistry'
_journal_page_first 3546
_journal_page_last 3552
_journal_volume 17
_journal_year 1978
_chemical_formula_sum 'C20 H2 O20 Os3 Re2'
_chemical_name_systematic 'H2 Os3 Re2 (C O)20'
_space_group_IT_number 9
_symmetry_space_group_name_Hall 'C -2yc'
_symmetry_space_group_name_H-M 'C 1 c 1'
_cell_angle_alpha 90
_cell_angle_beta 104.589
_cell_angle_gamma 90
_cell_formula_units_Z 8
_cell_length_a 9.248
_cell_length_b 23.01
_cell_length_c 29.665
_cell_volume 6109.074
_citation_journal_id_ASTM INOCAJ
_cod_data_source_file Churchill_INOCAJ_1978_931.cif
_cod_data_source_block C20H2O20Os3Re2
_cod_database_code 4344213

loop_
_symmetry_equiv_pos_as_xyz
x,y,z
x,-y,z+1/2
x+1/2,y+1/2,z
x+1/2,-y+1/2,z+1/2

loop_
_atom_site_label
_atom_site_type_symbol
_atom_site_fract_x
_atom_site_fract_y
_atom_site_fract_z
_atom_site_occupancy
_atom_site_U_iso_or_equiv
O34 O-2 -0.336 -0.1578 -0.2616 1 0.0
O4 O-2 -0.21 -0.1617 -0.1475 1 0.0
C10 C+2 0.12 -0.07 0.0215 1 0.0
O8 O-2 -0.124 -0.1153 0.0865 1 0.0
C33 C+2 -0.164 -0.1783 -0.4051 1 0.0
C18 C+2 -0.412 -0.2731 -0.1322 1 0.0
O32 O-2 -0.437 -0.0696 -0.3931 1 0.0
C34 C+2 -0.297 -0.1656 -0.2955 1 0.0
O12 O-2 -0.431 -0.0338 -0.1764 1 0.0
C39 C+2 0.039 -0.2684 -0.3596 1 0.0
O28 O-2 -0.054 -0.4141 -0.2357 1 0.0
C3 C+2 -0.091 0.0337 -0.0129 1 0.0
O39 O-2 0.132 -0.2702 -0.3866 1 0.0
O2 O-2 -0.372 -0.0228 0.0385 1 0.0
C30 C+2 0.35 -0.3839 -0.2232 1 0.0
C31 C+2 -0.376 -0.2303 -0.3688 1 0.0
Re3 Re 0.20131 -0.34133 -0.25864 1 0.0
Os2 Os -0.31484 -0.1486 -0.06078 1 0.0
C32 C+2 -0.368 -0.1155 -0.3779 1 0.0
O20 O-2 -0.177 -0.2836 0.0448 1 0.0
C17 C+2 -0.134 -0.2747 -0.0731 1 0.0
O11 O-2 -0.685 0.1237 -0.1536 1 0.0
C16 C+2 -0.341 -0.3573 -0.0669 1 0.0
C40 C+2 -0.117 -0.2694 -0.2648 1 0.0
O15 O-2 -0.652 -0.0338 -0.0596 1 0.0
O40 O-2 -0.164 -0.2734 -0.2306 1 0.0
O25 O-2 0.085 0.117 -0.2954 1 0.0
C23 C+2 0.161 -0.0155 -0.2248 1 0.0
O23 O-2 0.227 -0.0168 -0.1854 1 0.0
O37 O-2 -0.017 -0.1271 -0.2029 1 0.0
Re4 Re 0.09099 -0.01391 -0.29185 1 0.0
C35 C+2 0.288 -0.1388 -0.2505 1 0.0
C13 C+2 -0.273 0.0958 -0.1073 1 0.0
O14 O-2 -0.412 0.1242 -0.004 1 0.0
C7 C+2 0.043 -0.1199 -0.0532 1 0.0
C28 C+2 0.043 -0.3922 -0.2473 1 0.0
O22 O-2 0.408 -0.0227 -0.3093 1 0.0
Os1 Os -0.19549 -0.02526 -0.03777 1 0.0
O35 O-2 0.399 -0.1403 -0.2226 1 0.0
Os3 Os 0 -0.12014 0 1 0.0
Re2 Re -0.32452 -0.2783 -0.06231 1 0.0
O9 O-2 0.197 -0.2239 0.0362 1 0.0
O7 O-2 0.103 -0.1244 -0.0874 1 0.0
C29 C+2 0.195 -0.2898 -0.2065 1 0.0
C5 C+2 -0.409 -0.1518 -0.0133 1 0.0
O10 O-2 0.222 -0.026 0.0386 1 0.0
O24 O-2 -0.225 -0.0198 -0.278 1 0.0
C25 C+2 0.087 0.0649 -0.2936 1 0.0
O5 O-2 -0.451 -0.1566 0.0214 1 0.0
C27 C+2 0.182 -0.3846 -0.3171 1 0.0
O26 O-2 0.434 -0.2566 -0.2882 1 0.0
C1 C+2 -0.118 -0.0241 -0.089 1 0.0
Os5 Os 0.08381 -0.1429 -0.29095 1 0.0
O19 O-2 -0.643 -0.27 -0.0466 1 0.0
Os4 Os -0.03561 -0.26644 -0.31401 1 0.0
O6 O-2 -0.622 -0.1528 -0.1208 1 0.0
O36 O-2 0.226 -0.1348 -0.3703 1 0.0
O18 O-2 -0.434 -0.2695 -0.1707 1 0.0
O31 O-2 -0.448 -0.2711 -0.3812 1 0.0
C24 C+2 -0.109 -0.0166 -0.28 1 0.0
C22 C+2 0.299 -0.0215 -0.2991 1 0.0
O13 O-2 -0.191 0.1264 -0.1153 1 0.0
C14 C+2 -0.422 0.0965 -0.0361 1 0.0
C26 C+2 0.349 -0.2913 -0.2756 1 0.0
O33 O-2 -0.1 -0.1793 -0.4327 1 0.0
C21 C+2 0.011 -0.021 -0.3601 1 0.0
C20 C+2 -0.238 -0.2789 0.0059 1 0.0
C38 C+2 -0.144 -0.3228 -0.3421 1 0.0
C2 C+2 -0.304 -0.0245 0.0087 1 0.0
O17 O-2 -0.004 -0.2696 -0.0788 1 0.0
C6 C+2 -0.502 -0.1506 -0.0978 1 0.0
C15 C+2 -0.579 -0.0072 -0.0733 1 0.0
C19 C+2 -0.526 -0.2745 -0.0518 1 0.0
O21 O-2 -0.028 -0.0234 -0.3976 1 0.0
O27 O-2 0.157 -0.412 -0.3506 1 0.0
C8 C+2 -0.09 -0.1142 0.0495 1 0.0
Re1 Re -0.43549 0.04974 -0.09232 1 0.0
C37 C+2 0.02 -0.1386 -0.2393 1 0.0
C9 C+2 0.107 -0.176 0.0247 1 0.0
C11 C+2 -0.586 0.0949 -0.1282 1 0.0
C4 C+2 -0.26 -0.1536 -0.1137 1 0.0
C12 C+2 -0.44 -0.0038 -0.1454 1 0.0
O1 O-2 -0.076 -0.02 -0.1219 1 0.0
C36 C+2 0.142 -0.1406 -0.3431 1 0.0
O16 O-2 -0.331 -0.4107 -0.0647 1 0.0
O3 O-2 -0.026 0.0789 0.0039 1 0.0
O38 O-2 -0.207 -0.3691 -0.3595 1 0.0
O30 O-2 0.452 -0.4149 -0.2003 1 0.0
Os6 Os -0.23138 -0.17089 -0.3504 1 0.0
O29 O-2 0.188 -0.2589 -0.177 1 0.0
